data_7211469
loop_
_publ_author_name
'Wang, Guan-E'
'Jiang, Xiao-Ming'
'Zhang, Ming-Jian'
'Chen, Hui-Fen'
'Liu, Bin-Wen'
'Wang, Ming-Sheng'
'Guo, Guo-Cong'

_publ_section_title
;
 Crystal structures and optical properties of iodoplumbates hybrids
 templated by in situ synthesized 1,4-diazabicyclo[2.2.2]octane
 derivatives
;
_journal_issue 47
_journal_name_full CrystEngComm
_journal_page_first 10399
_journal_paper_doi 10.1039/c3ce41720d
_journal_volume 15
_journal_year 2013
_chemical_formula_moiety 'H(H3O)C6 H14 N2, I6 Pb'
_chemical_formula_sum 'C6 H18 I6 N2 O Pb'
_chemical_formula_weight 1102.81
_chemical_name_systematic
; 
 ? 
;
_space_group_IT_number 186
_symmetry_cell_setting hexagonal
_symmetry_space_group_name_Hall 'P 6c -2c'
_symmetry_space_group_name_H-M 'P 63 m c'
_atom_sites_solution_hydrogens geom
_atom_sites_solution_primary direct
_atom_sites_solution_secondary difmap
_audit_creation_method SHELXL-97
_cell_angle_alpha 90.00
_cell_angle_beta 90.00
_cell_angle_gamma 120.00
_cell_formula_units_Z 2
_cell_length_a 10.1927(4)
_cell_length_b 10.1927(4)
_cell_length_c 14.8276(10)
_cell_measurement_reflns_used 3727
_cell_measurement_temperature 293(2)
_cell_measurement_theta_max 27.4198
_cell_measurement_theta_min 3.5889
_cell_volume 1334.07(12)
_computing_cell_refinement 'CrystalClear (Rigaku Inc., 2007)'
_computing_data_collection 'CrystalClear (Rigaku Inc., 2007)'
_computing_data_reduction 'CrystalClear (Rigaku Inc., 2007)'
_computing_publication_material 'Siemens SHELXTL^TM^ 5'
_computing_structure_refinement 'SHELXL-97 (Sheldrick, 1997)'
_computing_structure_solution 'SHELXS-97 (Sheldrick, 1990)'
_diffrn_ambient_temperature 293(2)
_diffrn_detector_area_resol_mean 28.5714
_diffrn_measured_fraction_theta_full 0.967
_diffrn_measured_fraction_theta_max 0.967
_diffrn_measurement_device_type 'Rigaku Mercury CCD'
_diffrn_measurement_method CCD_Profile_fitting
_diffrn_radiation_monochromator graphite
_diffrn_radiation_source 'fine-focus sealed tube'
_diffrn_radiation_type MoK\a
_diffrn_radiation_wavelength 0.71073
_diffrn_reflns_av_R_equivalents 0.0303
_diffrn_reflns_av_sigmaI/netI 0.0167
_diffrn_reflns_limit_h_max 12
_diffrn_reflns_limit_h_min -12
_diffrn_reflns_limit_k_max 12
_diffrn_reflns_limit_k_min -12
_diffrn_reflns_limit_l_max 17
_diffrn_reflns_limit_l_min -17
_diffrn_reflns_number 8311
_diffrn_reflns_theta_full 25.48
_diffrn_reflns_theta_max 25.48
_diffrn_reflns_theta_min 4.73
_exptl_absorpt_coefficient_mu 13.257
_exptl_absorpt_correction_T_max 0.5034
_exptl_absorpt_correction_T_min 0.5034
_exptl_absorpt_correction_type multi-scan
_exptl_absorpt_process_details 'Sphere (Rigaku CrystalClear)'
_exptl_crystal_colour colourless
_exptl_crystal_density_diffrn 2.745
_exptl_crystal_density_method 'not measured'
_exptl_crystal_description block
_exptl_crystal_F_000 952
_refine_diff_density_max 0.952
_refine_diff_density_min -1.131
_refine_diff_density_rms 0.137
_refine_ls_abs_structure_details 'Flack H D (1983), Acta Cryst. A39, 876-881'
_refine_ls_abs_structure_Flack 0.590(11)
_refine_ls_extinction_method none
_refine_ls_goodness_of_fit_ref 1.166
_refine_ls_hydrogen_treatment constr
_refine_ls_matrix_type full
_refine_ls_number_parameters 38
_refine_ls_number_reflns 940
_refine_ls_number_restraints 1
_refine_ls_restrained_S_all 1.166
_refine_ls_R_factor_all 0.0297
_refine_ls_R_factor_gt 0.0294
_refine_ls_shift/su_max 0.001
_refine_ls_shift/su_mean 0.000
_refine_ls_structure_factor_coef Fsqd
_refine_ls_weighting_details 'calc w=1/[\s^2^(Fo^2^)+(0.0395P)^2^+6.3084P] where P=(Fo^2^+2Fc^2^)/3'
_refine_ls_weighting_scheme calc
_refine_ls_wR_factor_gt 0.0791
_refine_ls_wR_factor_ref 0.0792
_reflns_number_gt 930
_reflns_number_total 940
_reflns_threshold_expression >2sigma(I)
_cod_data_source_file c3ce41720d.txt
_cod_data_source_block Compound4
_cod_depositor_comments
;
The following automatic conversions were performed:

'_exptl_absorpt_correction_type' value 'Multi-scan' changed to
'multi-scan' according to
/home/saulius/struct/CIF-dictionaries/cif_core.dic dictionary named
'cif_core.dic' version 2.4.2 from 2011-04-26.

Automatic conversion script
Id: cif_fix_values 1891 2012-01-12 08:04:46Z andrius 
;
_cod_original_sg_symbol_Hall 'p 6c -2c'
_cod_original_sg_symbol_H-M P6(3)mc
_cod_database_code 7211469

loop_
_symmetry_equiv_pos_as_xyz
'x, y, z'
'-y, x-y, z'
'-x+y, -x, z'
'-x, -y, z+1/2'
'y, -x+y, z+1/2'
'x-y, x, z+1/2'
'-y, -x, z'
'-x+y, y, z'
'x, x-y, z'
'y, x, z+1/2'
'x-y, -y, z+1/2'
'-x, -x+y, z+1/2'

loop_
_atom_site_label
_atom_site_type_symbol
_atom_site_fract_x
_atom_site_fract_y
_atom_site_fract_z
_atom_site_U_iso_or_equiv
_atom_site_adp_type
_atom_site_occupancy
_atom_site_symmetry_multiplicity
_atom_site_calc_flag
_atom_site_refinement_flags
Pb1 Pb 1.3333 0.6667 0.21016(5) 0.0346(2) Uani 1 6 d S
I2 I 1.17405(6) 0.82595(6) 0.32425(8) 0.0628(3) Uani 1 2 d S
I1 I 1.47239(5) 0.94477(10) 0.07529(7) 0.0591(3) Uani 1 2 d S
N1 N 0.6667 0.3333 0.2214(11) 0.032(4) Uani 1 6 d S
H1C H 0.6667 0.3333 0.1600 0.038 Uiso 1 6 calc SR
N2 N 0.6667 0.3333 0.3880(12) 0.032(4) Uani 1 6 d S
H2C H 0.6667 0.3333 0.4493 0.038 Uiso 1 6 calc SR
C1 C 0.7467(7) 0.4933(14) 0.2536(9) 0.039(3) Uani 1 2 d S
H1A H 0.6956 0.5456 0.2313 0.047 Uiso 0.50 1 calc PR
H1B H 0.8499 0.5456 0.2313 0.047 Uiso 0.50 1 calc PR
C2 C 0.7468(8) 0.4936(16) 0.3570(11) 0.080(6) Uani 1 2 d S
H2A H 0.8500 0.5456 0.3794 0.096 Uiso 0.50 1 calc PR
H2B H 0.6956 0.5456 0.3794 0.096 Uiso 0.50 1 calc PR
O1W O 0.6667 0.3333 0.0352(13) 0.062(6) Uani 1 6 d S

loop_
_atom_site_aniso_label
_atom_site_aniso_U_11
_atom_site_aniso_U_22
_atom_site_aniso_U_33
_atom_site_aniso_U_23
_atom_site_aniso_U_13
_atom_site_aniso_U_12
Pb1 0.0366(3) 0.0366(3) 0.0306(3) 0.000 0.000 0.01828(13)
I2 0.0570(5) 0.0570(5) 0.0750(7) -0.0111(3) 0.0111(3) 0.0291(5)
I1 0.0881(6) 0.0364(5) 0.0354(4) -0.0015(4) -0.00074(19) 0.0182(2)
N1 0.040(5) 0.040(5) 0.016(8) 0.000 0.000 0.020(3)
N2 0.035(6) 0.035(6) 0.025(9) 0.000 0.000 0.018(3)
C1 0.045(5) 0.027(6) 0.040(6) 0.003(5) 0.002(3) 0.014(3)
C2 0.131(15) 0.027(7) 0.048(8) -0.008(6) -0.004(3) 0.013(4)
O1W 0.075(9) 0.075(9) 0.037(10) 0.000 0.000 0.037(5)

loop_
_atom_type_symbol
_atom_type_description
_atom_type_scat_dispersion_real
_atom_type_scat_dispersion_imag
_atom_type_scat_source
C C 0.0033 0.0016 'International Tables Vol C Tables 4.2.6.8 and 6.1.1.4'
H H 0.0000 0.0000 'International Tables Vol C Tables 4.2.6.8 and 6.1.1.4'
N N 0.0061 0.0033 'International Tables Vol C Tables 4.2.6.8 and 6.1.1.4'
O O 0.0106 0.0060 'International Tables Vol C Tables 4.2.6.8 and 6.1.1.4'
I I -0.4742 1.8119 'International Tables Vol C Tables 4.2.6.8 and 6.1.1.4'
Pb Pb -3.3944 10.1111 'International Tables Vol C Tables 4.2.6.8 and 6.1.1.4'

loop_
_geom_angle_atom_site_label_1
_geom_angle_atom_site_label_2
_geom_angle_atom_site_label_3
_geom_angle
_geom_angle_site_symmetry_1
_geom_angle_site_symmetry_3
I1 Pb1 I1 84.36(3) 2_755 .
I1 Pb1 I1 84.36(3) 2_755 3_775
I1 Pb1 I1 84.36(3) . 3_775
I1 Pb1 I2 89.62(2) 2_755 .
I1 Pb1 I2 89.62(2) . .
I1 Pb1 I2 171.87(3) 3_775 .
I1 Pb1 I2 171.87(3) 2_755 3_775
I1 Pb1 I2 89.62(2) . 3_775
I1 Pb1 I2 89.62(2) 3_775 3_775
I2 Pb1 I2 95.82(3) . 3_775
I1 Pb1 I2 89.62(2) 2_755 2_755
I1 Pb1 I2 171.87(3) . 2_755
I1 Pb1 I2 89.62(2) 3_775 2_755
I2 Pb1 I2 95.82(3) . 2_755
I2 Pb1 I2 95.82(3) 3_775 2_755
C1 N1 C1 110.2(8) 3_665 .
C1 N1 C1 110.2(8) 3_665 2_655
C1 N1 C1 110.2(8) . 2_655
C1 N1 H1C 108.7 3_665 .
C1 N1 H1C 108.7 . .
C1 N1 H1C 108.7 2_655 .
C2 N2 C2 110.9(9) 3_665 2_655
C2 N2 C2 110.9(9) 3_665 .
C2 N2 C2 110.9(8) 2_655 .
C2 N2 H2C 108.0 3_665 .
C2 N2 H2C 108.0 2_655 .
C2 N2 H2C 108.0 . .
N1 C1 C2 108.8(11) . .
N1 C1 H1A 109.9 . .
C2 C1 H1A 109.9 . .
N1 C1 H1B 109.9 . .
C2 C1 H1B 109.9 . .
H1A C1 H1B 108.3 . .
N2 C2 C1 107.9(12) . .
N2 C2 H2A 110.1 . .
C1 C2 H2A 110.1 . .
N2 C2 H2B 110.1 . .
C1 C2 H2B 110.1 . .
H2A C2 H2B 108.4 . .

loop_
_geom_bond_atom_site_label_1
_geom_bond_atom_site_label_2
_geom_bond_distance
_geom_bond_site_symmetry_2
Pb1 I1 3.1663(11) 2_755
Pb1 I1 3.1663(11) .
Pb1 I1 3.1663(11) 3_775
Pb1 I2 3.2817(11) .
Pb1 I2 3.2817(11) 3_775
Pb1 I2 3.2817(11) 2_755
N1 C1 1.491(13) 3_665
N1 C1 1.491(13) .
N1 C1 1.491(13) 2_655
N1 H1C 0.9100 .
N2 C2 1.487(15) 3_665
N2 C2 1.487(15) 2_655
N2 C2 1.487(16) .
N2 H2C 0.9100 .
C1 C2 1.532(19) .
C1 H1A 0.9700 .
C1 H1B 0.9700 .
C2 H2A 0.9700 .
C2 H2B 0.9700 .
